data_1501939
loop_
_publ_author_name
'Chen, Zhi-Hua'
'Tu, Yong-Qiang'
'Zhang, Shu-Yu'
'Zhang, Fu-Min'

_publ_section_title
;
 Development of the intramolecular Prins cyclization/Schmidt reaction for
 the construction of the azaspiro[4,4]nonane: application to the formal
 synthesis of (+-)-stemonamine.
;
_journal_issue 4
_journal_name_full 'Organic letters'
_journal_page_first 724
_journal_page_last 727
_journal_paper_doi 10.1021/ol102955e
_journal_volume 13
_journal_year 2011
_chemical_formula_sum 'C12 H17 N O2'
_chemical_formula_weight 207.27
_chemical_name_systematic
; 
 ? 
;
_space_group_IT_number 14
_symmetry_cell_setting monoclinic
_symmetry_space_group_name_Hall '-P 2yn'
_symmetry_space_group_name_H-M 'P 1 21/n 1'
_atom_sites_solution_hydrogens geom
_atom_sites_solution_primary direct
_atom_sites_solution_secondary difmap
_audit_creation_method SHELXL-97
_cell_angle_alpha 90.00
_cell_angle_beta 91.527(7)
_cell_angle_gamma 90.00
_cell_formula_units_Z 4
_cell_length_a 6.200(3)
_cell_length_b 11.695(6)
_cell_length_c 15.337(7)
_cell_measurement_reflns_used 741
_cell_measurement_temperature 296(2)
_cell_measurement_theta_max 28.24
_cell_measurement_theta_min 2.19
_cell_volume 1111.7(9)
_computing_cell_refinement 'Bruker SAINT'
_computing_data_collection 'Bruker APEX2'
_computing_data_reduction 'Bruker SAINT'
_computing_molecular_graphics 'Bruker SHELXTL'
_computing_publication_material 'Bruker SHELXTL'
_computing_structure_refinement 'SHELXL-97 (Sheldrick, 2008)'
_computing_structure_solution 'SHELXS-97 (Sheldrick, 2008)'
_diffrn_ambient_temperature 296(2)
_diffrn_measured_fraction_theta_full 0.955
_diffrn_measured_fraction_theta_max 0.955
_diffrn_measurement_device_type 'Bruker APEX-II CCD'
_diffrn_measurement_method '\f and \w scans'
_diffrn_radiation_monochromator graphite
_diffrn_radiation_source 'fine-focus sealed tube'
_diffrn_radiation_type MoK\a
_diffrn_radiation_wavelength 0.71073
_diffrn_reflns_av_R_equivalents 0.0869
_diffrn_reflns_av_sigmaI/netI 0.1072
_diffrn_reflns_limit_h_max 7
_diffrn_reflns_limit_h_min -7
_diffrn_reflns_limit_k_max 13
_diffrn_reflns_limit_k_min -13
_diffrn_reflns_limit_l_max 15
_diffrn_reflns_limit_l_min -18
_diffrn_reflns_number 6334
_diffrn_reflns_theta_full 25.07
_diffrn_reflns_theta_max 25.07
_diffrn_reflns_theta_min 2.19
_exptl_absorpt_coefficient_mu 0.084
_exptl_absorpt_correction_T_max 0.9883
_exptl_absorpt_correction_T_min 0.9818
_exptl_absorpt_correction_type multi-scan
_exptl_absorpt_process_details sadabs
_exptl_crystal_colour colorless
_exptl_crystal_density_diffrn 1.238
_exptl_crystal_density_method 'not measured'
_exptl_crystal_description stick
_exptl_crystal_F_000 448
_exptl_crystal_size_max 0.22
_exptl_crystal_size_mid 0.16
_exptl_crystal_size_min 0.14
_refine_diff_density_max 0.438
_refine_diff_density_min -0.196
_refine_diff_density_rms 0.062
_refine_ls_extinction_method none
_refine_ls_goodness_of_fit_ref 1.091
_refine_ls_hydrogen_treatment constr
_refine_ls_matrix_type full
_refine_ls_number_parameters 136
_refine_ls_number_reflns 1888
_refine_ls_number_restraints 0
_refine_ls_restrained_S_all 1.091
_refine_ls_R_factor_all 0.2436
_refine_ls_R_factor_gt 0.1223
_refine_ls_shift/su_max 0.000
_refine_ls_shift/su_mean 0.000
_refine_ls_structure_factor_coef Fsqd
_refine_ls_weighting_details 'calc w=1/[\s^2^(Fo^2^)+(0.1583P)^2^+0.0000P] where P=(Fo^2^+2Fc^2^)/3'
_refine_ls_weighting_scheme calc
_refine_ls_wR_factor_gt 0.2702
_refine_ls_wR_factor_ref 0.3353
_reflns_number_gt 801
_reflns_number_total 1888
_reflns_threshold_expression >2sigma(I)
_cod_data_source_file ol102955e_si_002.cif
_cod_data_source_block p21n2
_cod_depositor_comments
;
The following automatic conversions were performed:

'_symmetry_cell_setting' value 'Monoclinic' changed to 'monoclinic'
according to /home/saulius/struct/CIF-dictionaries/cif_core.dic
dictionary named 'cif_core.dic' version 2.4.1 from 2010-06-29.

Automatic conversion script
Id: cif_fix_values 1715 2011-07-08 13:25:40Z adriana 
;
_cod_original_sg_symbol_H-M P2(1)/n
_cod_database_code 1501939

loop_
_symmetry_equiv_pos_as_xyz
'x, y, z'
'-x+1/2, y+1/2, -z+1/2'
'-x, -y, -z'
'x-1/2, -y-1/2, z-1/2'

loop_
_atom_site_label
_atom_site_type_symbol
_atom_site_fract_x
_atom_site_fract_y
_atom_site_fract_z
_atom_site_U_iso_or_equiv
_atom_site_adp_type
_atom_site_occupancy
_atom_site_symmetry_multiplicity
_atom_site_calc_flag
_atom_site_refinement_flags
C1 C 0.8680(10) 0.1527(6) 0.3070(5) 0.077(2) Uani 1 1 d .
C2 C 0.6778(10) 0.1841(6) 0.3574(6) 0.092(3) Uani 1 1 d .
H2 H 0.5768 0.2310 0.3226 0.111 Uiso 1 1 calc R
C3 C 0.7371(12) 0.2440(6) 0.4496(5) 0.078(2) Uani 1 1 d .
H3A H 0.6021 0.2595 0.4779 0.093 Uiso 1 1 calc R
H3B H 0.8132 0.1876 0.4852 0.093 Uiso 1 1 calc R
C4 C 0.8627(18) 0.3477(7) 0.4535(6) 0.113(3) Uani 1 1 d .
H4A H 0.8698 0.3737 0.5136 0.136 Uiso 1 1 calc R
H4B H 0.7871 0.4058 0.4195 0.136 Uiso 1 1 calc R
C5 C 1.0857(14) 0.3386(6) 0.4218(5) 0.086(2) Uani 1 1 d .
H5A H 1.1564 0.2771 0.4540 0.103 Uiso 1 1 calc R
H5B H 1.1603 0.4087 0.4379 0.103 Uiso 1 1 calc R
C6 C 1.1212(14) 0.3184(8) 0.3274(7) 0.102(3) Uani 1 1 d .
C7 C 0.9683(9) 0.0508(5) 0.3581(5) 0.068(2) Uani 1 1 d .
H7A H 1.0451 -0.0001 0.3198 0.081 Uiso 1 1 calc R
H7B H 1.0662 0.0770 0.4043 0.081 Uiso 1 1 calc R
C8 C 0.7748(9) -0.0062(6) 0.3942(4) 0.0600(17) Uani 1 1 d .
C9 C 0.5804(10) 0.0645(6) 0.3770(5) 0.082(2) Uani 1 1 d .
H9A H 0.4896 0.0671 0.4275 0.099 Uiso 1 1 calc R
H9B H 0.4967 0.0357 0.3274 0.099 Uiso 1 1 calc R
C10 C 0.7799(11) 0.1138(6) 0.2125(4) 0.070(2) Uani 1 1 d .
H10A H 0.7345 0.0345 0.2133 0.084 Uiso 1 1 calc R
H10B H 0.6586 0.1608 0.1936 0.084 Uiso 1 1 calc R
C11 C 0.9632(14) 0.1294(7) 0.1545(5) 0.095(3) Uani 1 1 d .
H11A H 1.0497 0.0604 0.1531 0.113 Uiso 1 1 calc R
H11B H 0.9115 0.1462 0.0956 0.113 Uiso 1 1 calc R
C12 C 1.0929(11) 0.2254(7) 0.1892(4) 0.078(2) Uani 1 1 d .
H12A H 1.0634 0.2941 0.1555 0.093 Uiso 1 1 calc R
H12B H 1.2455 0.2081 0.1860 0.093 Uiso 1 1 calc R
N1 N 1.0329(9) 0.2426(5) 0.2813(4) 0.0733(17) Uani 1 1 d .
O1 O 1.2576(9) 0.3842(5) 0.2855(4) 0.125(2) Uani 1 1 d .
O2 O 0.7731(8) -0.0986(4) 0.4319(4) 0.0979(19) Uani 1 1 d .

loop_
_atom_site_aniso_label
_atom_site_aniso_U_11
_atom_site_aniso_U_22
_atom_site_aniso_U_33
_atom_site_aniso_U_23
_atom_site_aniso_U_13
_atom_site_aniso_U_12
C1 0.056(4) 0.069(4) 0.107(6) 0.037(4) 0.003(4) -0.003(3)
C2 0.047(4) 0.097(6) 0.135(8) 0.037(5) 0.018(4) 0.015(4)
C3 0.103(5) 0.078(5) 0.053(5) -0.021(4) 0.013(4) 0.018(4)
C4 0.183(10) 0.074(6) 0.085(7) -0.032(5) 0.034(6) 0.003(6)
C5 0.125(7) 0.073(5) 0.057(5) -0.021(4) -0.021(5) -0.028(4)
C6 0.106(7) 0.073(5) 0.124(9) 0.000(6) -0.042(6) 0.025(5)
C7 0.051(3) 0.047(3) 0.105(6) 0.013(4) 0.003(3) 0.006(3)
C8 0.066(4) 0.057(4) 0.057(4) -0.005(3) -0.001(3) -0.020(3)
C9 0.051(4) 0.103(6) 0.093(6) 0.001(4) 0.015(4) -0.011(4)
C10 0.081(4) 0.099(5) 0.028(3) -0.018(3) -0.017(3) 0.005(4)
C11 0.123(6) 0.116(6) 0.045(4) -0.010(5) 0.015(5) -0.017(5)
C12 0.077(4) 0.104(6) 0.053(5) 0.013(4) 0.026(4) 0.008(4)
N1 0.068(4) 0.062(4) 0.089(5) 0.015(3) -0.009(3) 0.019(3)
O1 0.109(4) 0.096(4) 0.170(6) 0.051(4) 0.014(4) -0.054(3)
O2 0.114(4) 0.065(3) 0.113(5) 0.026(3) -0.001(3) -0.030(3)

loop_
_atom_type_symbol
_atom_type_description
_atom_type_scat_dispersion_real
_atom_type_scat_dispersion_imag
_atom_type_scat_source
C C 0.0033 0.0016 'International Tables Vol C Tables 4.2.6.8 and 6.1.1.4'
H H 0.0000 0.0000 'International Tables Vol C Tables 4.2.6.8 and 6.1.1.4'
N N 0.0061 0.0033 'International Tables Vol C Tables 4.2.6.8 and 6.1.1.4'
O O 0.0106 0.0060 'International Tables Vol C Tables 4.2.6.8 and 6.1.1.4'

loop_
_geom_angle_atom_site_label_1
_geom_angle_atom_site_label_2
_geom_angle_atom_site_label_3
_geom_angle
C2 C1 N1 120.9(6)
C2 C1 C7 104.1(5)
N1 C1 C7 113.5(5)
C2 C1 C10 106.7(6)
N1 C1 C10 100.2(5)
C7 C1 C10 111.3(6)
C1 C2 C9 101.4(6)
C1 C2 C3 113.7(6)
C9 C2 C3 107.5(6)
C1 C2 H2 111.3
C9 C2 H2 111.3
C3 C2 H2 111.3
C4 C3 C2 120.8(6)
C4 C3 H3A 107.1
C2 C3 H3A 107.1
C4 C3 H3B 107.1
C2 C3 H3B 107.1
H3A C3 H3B 106.8
C3 C4 C5 115.7(6)
C3 C4 H4A 108.4
C5 C4 H4A 108.4
C3 C4 H4B 108.4
C5 C4 H4B 108.4
H4A C4 H4B 107.4
C4 C5 C6 119.6(7)
C4 C5 H5A 107.4
C6 C5 H5A 107.4
C4 C5 H5B 107.4
C6 C5 H5B 107.4
H5A C5 H5B 107.0
N1 C6 O1 114.4(9)
N1 C6 C5 126.0(9)
O1 C6 C5 119.6(8)
C8 C7 C1 102.5(5)
C8 C7 H7A 111.3
C1 C7 H7A 111.3
C8 C7 H7B 111.3
C1 C7 H7B 111.3
H7A C7 H7B 109.2
O2 C8 C9 124.0(6)
O2 C8 C7 125.9(6)
C9 C8 C7 110.1(6)
C8 C9 C2 102.6(5)
C8 C9 H9A 111.2
C2 C9 H9A 111.2
C8 C9 H9B 111.2
C2 C9 H9B 111.2
H9A C9 H9B 109.2
C11 C10 C1 105.2(5)
C11 C10 H10A 110.7
C1 C10 H10A 110.7
C11 C10 H10B 110.7
C1 C10 H10B 110.7
H10A C10 H10B 108.8
C12 C11 C10 107.4(6)
C12 C11 H11A 110.2
C10 C11 H11A 110.2
C12 C11 H11B 110.2
C10 C11 H11B 110.2
H11A C11 H11B 108.5
C11 C12 N1 107.4(6)
C11 C12 H12A 110.2
N1 C12 H12A 110.2
C11 C12 H12B 110.2
N1 C12 H12B 110.2
H12A C12 H12B 108.5
C6 N1 C12 121.1(8)
C6 N1 C1 129.0(8)
C12 N1 C1 109.8(6)

loop_
_geom_bond_atom_site_label_1
_geom_bond_atom_site_label_2
_geom_bond_distance
C1 C2 1.474(10)
C1 N1 1.526(8)
C1 C7 1.547(8)
C1 C10 1.600(9)
C2 C9 1.557(9)
C2 C3 1.612(10)
C2 H2 0.9800
C3 C4 1.442(10)
C3 H3A 0.9700
C3 H3B 0.9700
C4 C5 1.482(11)
C4 H4A 0.9700
C4 H4B 0.9700
C5 C6 1.489(12)
C5 H5A 0.9700
C5 H5B 0.9700
C6 N1 1.251(9)
C6 O1 1.323(10)
C7 C8 1.492(8)
C7 H7A 0.9700
C7 H7B 0.9700
C8 O2 1.226(7)
C8 C9 1.479(9)
C9 H9A 0.9700
C9 H9B 0.9700
C10 C11 1.474(9)
C10 H10A 0.9700
C10 H10B 0.9700
C11 C12 1.472(9)
C11 H11A 0.9700
C11 H11B 0.9700
C12 N1 1.485(9)
C12 H12A 0.9700
C12 H12B 0.9700

loop_
_geom_torsion_atom_site_label_1
_geom_torsion_atom_site_label_2
_geom_torsion_atom_site_label_3
_geom_torsion_atom_site_label_4
_geom_torsion
N1 C1 C2 C9 -172.9(6)
C7 C1 C2 C9 -43.9(7)
C10 C1 C2 C9 73.8(6)
N1 C1 C2 C3 -57.8(8)
C7 C1 C2 C3 71.1(7)
C10 C1 C2 C3 -171.1(5)
C1 C2 C3 C4 58.4(9)
C9 C2 C3 C4 169.7(7)
C2 C3 C4 C5 -63.3(10)
C3 C4 C5 C6 67.9(11)
C4 C5 C6 N1 -49.9(11)
C4 C5 C6 O1 130.2(8)
C2 C1 C7 C8 32.6(7)
N1 C1 C7 C8 165.9(6)
C10 C1 C7 C8 -82.0(6)
C1 C7 C8 O2 171.7(6)
C1 C7 C8 C9 -7.5(7)
O2 C8 C9 C2 162.1(6)
C7 C8 C9 C2 -18.7(8)
C1 C2 C9 C8 38.5(7)
C3 C2 C9 C8 -81.0(6)
C2 C1 C10 C11 157.1(6)
N1 C1 C10 C11 30.3(6)
C7 C1 C10 C11 -90.0(7)
C1 C10 C11 C12 -30.8(8)
C10 C11 C12 N1 18.3(8)
O1 C6 N1 C12 4.2(9)
C5 C6 N1 C12 -175.6(7)
O1 C6 N1 C1 -179.7(5)
C5 C6 N1 C1 0.5(11)
C11 C12 N1 C6 179.1(6)
C11 C12 N1 C1 2.3(7)
C2 C1 N1 C6 47.3(9)
C7 C1 N1 C6 -77.4(8)
C10 C1 N1 C6 163.9(6)
C2 C1 N1 C12 -136.3(7)
C7 C1 N1 C12 99.0(6)
C10 C1 N1 C12 -19.7(6)
